data_7223775
loop_
_publ_author_name
'Yang, Xiao'
'Wang, Yu'
'Zhou, Hao-Long'
'Liu, Yi-Jiang'
'He, Chun-Ting'
'Lin, Rui-Biao'
'Zhang, Jie-Peng'

_publ_section_title
;
 Guest-containing supramolecular isomers of silver(i)
 3,5-dialkyl-1,2,4-triazolates: syntheses, structures, and structural
 transformation behaviours
;
_journal_issue 46
_journal_name_full CrystEngComm
_journal_page_first 8843
_journal_paper_doi 10.1039/C5CE00004A
_journal_volume 17
_journal_year 2015
_chemical_formula_sum 'C32 H56 Ag4 N12 O0'
_chemical_formula_weight 1040.37
_chemical_name_systematic
; 
 ? 
;
_space_group_IT_number 2
_symmetry_cell_setting triclinic
_symmetry_space_group_name_Hall '-P 1'
_symmetry_space_group_name_H-M 'P -1'
_atom_sites_solution_hydrogens geom
_atom_sites_solution_primary direct
_atom_sites_solution_secondary difmap
_audit_creation_method SHELXL-97
_audit_update_record
;
2014-12-31 deposited with the CCDC.
2015-03-27 downloaded from the CCDC.
;
_cell_angle_alpha 89.5770(10)
_cell_angle_beta 74.1980(10)
_cell_angle_gamma 69.6300(10)
_cell_formula_units_Z 2
_cell_length_a 10.3700(4)
_cell_length_b 14.3641(5)
_cell_length_c 15.3164(6)
_cell_measurement_temperature 113(2)
_cell_volume 2048.28(13)
_computing_structure_refinement 'SHELXL-97 (Sheldrick, 1997)'
_computing_structure_solution 'SHELXS-97 (Sheldrick, 1990)'
_diffrn_ambient_temperature 113(2)
_diffrn_measured_fraction_theta_full 0.983
_diffrn_measured_fraction_theta_max 0.983
_diffrn_radiation_monochromator graphite
_diffrn_radiation_source 'fine-focus sealed tube'
_diffrn_radiation_type MoK\a
_diffrn_radiation_wavelength 0.71073
_diffrn_reflns_av_R_equivalents 0.0167
_diffrn_reflns_av_sigmaI/netI 0.0262
_diffrn_reflns_limit_h_max 12
_diffrn_reflns_limit_h_min -12
_diffrn_reflns_limit_k_max 17
_diffrn_reflns_limit_k_min -17
_diffrn_reflns_limit_l_max 18
_diffrn_reflns_limit_l_min -18
_diffrn_reflns_number 15710
_diffrn_reflns_theta_full 26.00
_diffrn_reflns_theta_max 26.00
_diffrn_reflns_theta_min 1.39
_exptl_absorpt_coefficient_mu 1.921
_exptl_absorpt_correction_T_max 0.7615
_exptl_absorpt_correction_T_min 0.6999
_exptl_absorpt_correction_type multi-scan
_exptl_absorpt_process_details SADABS
_exptl_crystal_colour colorless
_exptl_crystal_density_diffrn 1.687
_exptl_crystal_density_method 'not measured'
_exptl_crystal_description block
_exptl_crystal_F_000 1040
_exptl_crystal_size_max 0.20
_exptl_crystal_size_mid 0.15
_exptl_crystal_size_min 0.15
_refine_diff_density_max 1.593
_refine_diff_density_min -0.497
_refine_diff_density_rms 0.161
_refine_ls_extinction_method none
_refine_ls_goodness_of_fit_ref 1.009
_refine_ls_hydrogen_treatment constr
_refine_ls_matrix_type full
_refine_ls_number_parameters 441
_refine_ls_number_reflns 7914
_refine_ls_number_restraints 0
_refine_ls_restrained_S_all 1.009
_refine_ls_R_factor_all 0.0370
_refine_ls_R_factor_gt 0.0309
_refine_ls_shift/su_max 0.001
_refine_ls_shift/su_mean 0.000
_refine_ls_structure_factor_coef Fsqd
_refine_ls_weighting_details 'calc w=1/[\s^2^(Fo^2^)+(0.0494P)^2^+2.9000P] where P=(Fo^2^+2Fc^2^)/3'
_refine_ls_weighting_scheme calc
_refine_ls_wR_factor_gt 0.0747
_refine_ls_wR_factor_ref 0.0839
_reflns_number_gt 6979
_reflns_number_total 7914
_reflns_threshold_expression >2sigma(I)
_cod_data_source_file c5ce00004a2.cif
_cod_data_source_block 3b1
_cod_original_sg_symbol_H-M P-1
_cod_database_code 7223775

loop_
_symmetry_equiv_pos_as_xyz
'x, y, z'
'-x, -y, -z'

loop_
_atom_site_label
_atom_site_type_symbol
_atom_site_fract_x
_atom_site_fract_y
_atom_site_fract_z
_atom_site_U_iso_or_equiv
_atom_site_adp_type
_atom_site_occupancy
_atom_site_symmetry_multiplicity
_atom_site_calc_flag
_atom_site_refinement_flags
Ag1 Ag 0.43515(3) 0.970325(19) 0.380017(18) 0.02166(8) Uani 1 1 d .
Ag2 Ag 0.70998(3) 0.82528(2) 0.442799(18) 0.02399(8) Uani 1 1 d .
Ag3 Ag 0.84550(3) 0.605585(19) 0.051959(18) 0.02256(8) Uani 1 1 d .
Ag4 Ag 0.84339(3) 0.23891(2) 0.304807(18) 0.02227(8) Uani 1 1 d .
N1 N 0.5856(3) 0.8387(2) 0.2809(2) 0.0225(6) Uani 1 1 d .
N2 N 0.7042(3) 0.7848(2) 0.3090(2) 0.0222(6) Uani 1 1 d .
N3 N 0.7352(3) 0.7194(2) 0.1714(2) 0.0222(6) Uani 1 1 d .
N4 N 0.5883(3) 1.0531(2) 0.3975(2) 0.0225(6) Uani 1 1 d .
N5 N 0.5571(3) 1.1116(2) 0.4780(2) 0.0216(6) Uani 1 1 d .
N6 N 0.7039(3) 1.1600(2) 0.3680(2) 0.0212(6) Uani 1 1 d .
N7 N 0.8177(3) 0.8282(2) 0.5430(2) 0.0228(6) Uani 1 1 d .
N8 N 0.7820(3) 0.9189(2) 0.5918(2) 0.0218(6) Uani 1 1 d .
N9 N 0.9869(3) 0.8144(2) 0.6109(2) 0.0234(6) Uani 1 1 d .
N10 N 0.8892(3) 0.4582(2) 0.1152(2) 0.0243(7) Uani 1 1 d .
N11 N 1.0230(3) 0.3839(2) 0.0822(2) 0.0241(7) Uani 1 1 d .
N12 N 0.8978(3) 0.3321(2) 0.2008(2) 0.0228(6) Uani 1 1 d .
C1 C 0.6083(4) 0.7974(3) 0.1987(2) 0.0209(7) Uani 1 1 d .
C2 C 0.5076(4) 0.8330(3) 0.1420(2) 0.0246(8) Uani 1 1 d .
H2A H 0.5590 0.8509 0.0837 0.029 Uiso 1 1 calc R
H2B H 0.4276 0.8942 0.1741 0.029 Uiso 1 1 calc R
C3 C 0.4451(5) 0.7571(3) 0.1211(3) 0.0363(10) Uani 1 1 d .
H3A H 0.3981 0.7360 0.1790 0.044 Uiso 1 1 calc R
H3B H 0.5241 0.6974 0.0853 0.044 Uiso 1 1 calc R
C4 C 0.3359(5) 0.7990(4) 0.0678(3) 0.0452(11) Uani 1 1 d .
H4A H 0.3005 0.7473 0.0546 0.068 Uiso 1 1 calc R
H4B H 0.3819 0.8202 0.0105 0.068 Uiso 1 1 calc R
H4C H 0.2554 0.8563 0.1041 0.068 Uiso 1 1 calc R
C5 C 0.7905(4) 0.7154(3) 0.2420(2) 0.0216(7) Uani 1 1 d .
C6 C 0.9344(4) 0.6435(3) 0.2430(3) 0.0257(8) Uani 1 1 d .
H6A H 0.9353 0.5746 0.2378 0.031 Uiso 1 1 calc R
H6B H 0.9509 0.6549 0.3021 0.031 Uiso 1 1 calc R
C7 C 1.0571(4) 0.6539(3) 0.1651(3) 0.0288(8) Uani 1 1 d .
H7A H 1.0391 0.6442 0.1061 0.035 Uiso 1 1 calc R
H7B H 1.0576 0.7223 0.1713 0.035 Uiso 1 1 calc R
C8 C 1.2035(5) 0.5794(4) 0.1641(4) 0.0504(13) Uani 1 1 d .
H8A H 1.2779 0.5913 0.1153 0.076 Uiso 1 1 calc R
H8B H 1.2061 0.5114 0.1534 0.076 Uiso 1 1 calc R
H8C H 1.2208 0.5872 0.2229 0.076 Uiso 1 1 calc R
C9 C 0.6751(4) 1.0848(3) 0.3343(2) 0.0205(7) Uani 1 1 d .
C10 C 0.7320(4) 1.0431(3) 0.2364(2) 0.0260(8) Uani 1 1 d .
H10A H 0.7123 0.9811 0.2306 0.031 Uiso 1 1 calc R
H10B H 0.8375 1.0256 0.2163 0.031 Uiso 1 1 calc R
C11 C 0.6644(4) 1.1171(3) 0.1740(3) 0.0333(9) Uani 1 1 d .
H11A H 0.6855 1.1786 0.1793 0.040 Uiso 1 1 calc R
H11B H 0.7090 1.0874 0.1100 0.040 Uiso 1 1 calc R
C12 C 0.5033(5) 1.1443(5) 0.1972(4) 0.0543(14) Uani 1 1 d .
H12A H 0.4661 1.1898 0.1545 0.082 Uiso 1 1 calc R
H12B H 0.4579 1.1770 0.2595 0.082 Uiso 1 1 calc R
H12C H 0.4816 1.0836 0.1926 0.082 Uiso 1 1 calc R
C13 C 0.6293(4) 1.1730(3) 0.4572(2) 0.0211(7) Uani 1 1 d .
C14 C 0.6271(4) 1.2485(3) 0.5249(3) 0.0267(8) Uani 1 1 d .
H14A H 0.7269 1.2361 0.5257 0.032 Uiso 1 1 calc R
H14B H 0.5726 1.2397 0.5863 0.032 Uiso 1 1 calc R
C15 C 0.5597(5) 1.3569(3) 0.5044(3) 0.0334(9) Uani 1 1 d .
H15A H 0.5613 1.4026 0.5518 0.040 Uiso 1 1 calc R
H15B H 0.6181 1.3674 0.4450 0.040 Uiso 1 1 calc R
C16 C 0.4051(5) 1.3827(3) 0.5016(4) 0.0477(12) Uani 1 1 d .
H16A H 0.3654 1.4530 0.4910 0.071 Uiso 1 1 calc R
H16B H 0.3472 1.3711 0.5598 0.071 Uiso 1 1 calc R
H16C H 0.4035 1.3406 0.4521 0.071 Uiso 1 1 calc R
C17 C 0.9397(4) 0.7686(3) 0.5561(2) 0.0226(7) Uani 1 1 d .
C18 C 1.0124(4) 0.6619(3) 0.5172(3) 0.0279(8) Uani 1 1 d .
H18A H 1.1118 0.6511 0.4801 0.033 Uiso 1 1 calc R
H18B H 0.9609 0.6474 0.4764 0.033 Uiso 1 1 calc R
C19 C 1.0169(5) 0.5894(3) 0.5914(3) 0.0368(10) Uani 1 1 d .
H19A H 1.0664 0.5201 0.5623 0.044 Uiso 1 1 calc R
H19B H 1.0732 0.6013 0.6301 0.044 Uiso 1 1 calc R
C20 C 0.8688(6) 0.6009(4) 0.6506(4) 0.0571(14) Uani 1 1 d .
H20A H 0.8769 0.5540 0.6974 0.086 Uiso 1 1 calc R
H20B H 0.8138 0.5870 0.6129 0.086 Uiso 1 1 calc R
H20C H 0.8197 0.6693 0.6801 0.086 Uiso 1 1 calc R
C21 C 0.8853(4) 0.9076(2) 0.6302(2) 0.0183(7) Uani 1 1 d .
C22 C 0.8934(4) 0.9910(3) 0.6834(3) 0.0243(8) Uani 1 1 d .
H22A H 0.9538 0.9627 0.7242 0.029 Uiso 1 1 calc R
H22B H 0.7958 1.0310 0.7222 0.029 Uiso 1 1 calc R
C23 C 0.9548(5) 1.0591(3) 0.6239(3) 0.0354(10) Uani 1 1 d .
H23A H 0.9016 1.0816 0.5782 0.042 Uiso 1 1 calc R
H23B H 1.0566 1.0214 0.5906 0.042 Uiso 1 1 calc R
C24 C 0.9452(5) 1.1500(3) 0.6797(3) 0.0390(10) Uani 1 1 d .
H24A H 0.9903 1.1904 0.6395 0.059 Uiso 1 1 calc R
H24B H 0.9951 1.1280 0.7263 0.059 Uiso 1 1 calc R
H24C H 0.8442 1.1901 0.7093 0.059 Uiso 1 1 calc R
C25 C 0.8187(4) 0.4247(3) 0.1858(2) 0.0228(7) Uani 1 1 d .
C26 C 0.6670(4) 0.4818(3) 0.2405(3) 0.0303(9) Uani 1 1 d .
H26A H 0.6364 0.5500 0.2210 0.036 Uiso 1 1 calc R
H26B H 0.6628 0.4877 0.3057 0.036 Uiso 1 1 calc R
C27 C 0.5624(5) 0.4318(4) 0.2298(3) 0.0434(11) Uani 1 1 d .
H27A H 0.5861 0.3668 0.2558 0.052 Uiso 1 1 calc R
H27B H 0.4634 0.4742 0.2646 0.052 Uiso 1 1 calc R
C28 C 0.5685(6) 0.4154(4) 0.1311(4) 0.0627(16) Uani 1 1 d .
H28A H 0.4958 0.3878 0.1276 0.094 Uiso 1 1 calc R
H28B H 0.6640 0.3687 0.0975 0.094 Uiso 1 1 calc R
H28C H 0.5497 0.4792 0.1043 0.094 Uiso 1 1 calc R
C29 C 1.0234(4) 0.3096(3) 0.1342(2) 0.0230(7) Uani 1 1 d .
C30 C 1.1446(4) 0.2117(3) 0.1190(3) 0.0308(9) Uani 1 1 d .
H30A H 1.1706 0.1969 0.1765 0.037 Uiso 1 1 calc R
H30B H 1.2294 0.2164 0.0728 0.037 Uiso 1 1 calc R
C31 C 1.1069(5) 0.1262(3) 0.0869(3) 0.0431(11) Uani 1 1 d .
H31A H 1.1902 0.0632 0.0792 0.052 Uiso 1 1 calc R
H31B H 1.0256 0.1195 0.1350 0.052 Uiso 1 1 calc R
C32 C 1.0671(6) 0.1398(4) -0.0012(3) 0.0543(14) Uani 1 1 d .
H32A H 1.0514 0.0804 -0.0197 0.081 Uiso 1 1 calc R
H32B H 1.1451 0.1496 -0.0487 0.081 Uiso 1 1 calc R
H32C H 0.9789 0.1983 0.0074 0.081 Uiso 1 1 calc R

loop_
_atom_site_aniso_label
_atom_site_aniso_U_11
_atom_site_aniso_U_22
_atom_site_aniso_U_33
_atom_site_aniso_U_23
_atom_site_aniso_U_13
_atom_site_aniso_U_12
Ag1 0.01895(14) 0.01670(14) 0.02426(15) -0.00016(10) -0.00127(11) -0.00406(11)
Ag2 0.02322(15) 0.02576(15) 0.02294(15) -0.00153(11) -0.00628(11) -0.00893(12)
Ag3 0.02296(14) 0.01936(14) 0.01939(14) 0.00032(10) 0.00057(11) -0.00547(11)
Ag4 0.02012(14) 0.02034(14) 0.02387(15) 0.00551(10) -0.00136(11) -0.00813(11)
N1 0.0199(15) 0.0206(15) 0.0224(15) -0.0012(12) -0.0029(12) -0.0042(12)
N2 0.0179(15) 0.0215(15) 0.0246(16) 0.0010(12) -0.0056(12) -0.0044(12)
N3 0.0208(15) 0.0184(15) 0.0220(15) 0.0024(12) -0.0035(12) -0.0027(12)
N4 0.0209(15) 0.0236(16) 0.0216(15) 0.0014(12) -0.0019(12) -0.0096(13)
N5 0.0228(15) 0.0212(15) 0.0206(15) 0.0025(12) -0.0025(12) -0.0106(13)
N6 0.0188(15) 0.0205(15) 0.0226(15) 0.0034(12) -0.0033(12) -0.0071(12)
N7 0.0250(16) 0.0167(15) 0.0250(16) -0.0010(12) -0.0073(13) -0.0051(12)
N8 0.0211(15) 0.0190(15) 0.0225(15) -0.0011(12) -0.0045(12) -0.0052(12)
N9 0.0228(16) 0.0151(14) 0.0304(17) 0.0026(12) -0.0075(13) -0.0046(12)
N10 0.0279(17) 0.0161(14) 0.0221(15) 0.0026(12) 0.0006(13) -0.0055(13)
N11 0.0245(16) 0.0178(15) 0.0234(16) 0.0016(12) 0.0014(13) -0.0061(13)
N12 0.0215(15) 0.0225(15) 0.0218(15) 0.0038(12) -0.0007(12) -0.0089(13)
C1 0.0196(17) 0.0188(17) 0.0219(18) 0.0002(13) -0.0032(14) -0.0059(14)
C2 0.0235(19) 0.0210(18) 0.0227(18) 0.0013(14) -0.0016(15) -0.0040(15)
C3 0.040(2) 0.037(2) 0.039(2) 0.0085(19) -0.019(2) -0.016(2)
C4 0.050(3) 0.055(3) 0.046(3) 0.012(2) -0.028(2) -0.027(2)
C5 0.0208(18) 0.0170(17) 0.0244(18) 0.0016(14) -0.0037(15) -0.0056(14)
C6 0.0221(18) 0.0233(18) 0.028(2) -0.0010(15) -0.0067(15) -0.0039(15)
C7 0.0216(19) 0.0240(19) 0.036(2) -0.0001(16) -0.0047(16) -0.0048(16)
C8 0.021(2) 0.049(3) 0.069(3) 0.017(3) -0.003(2) -0.006(2)
C9 0.0173(17) 0.0194(17) 0.0233(18) 0.0023(14) -0.0036(14) -0.0065(14)
C10 0.0241(19) 0.028(2) 0.0238(19) 0.0014(15) -0.0005(15) -0.0112(16)
C11 0.035(2) 0.041(2) 0.0221(19) 0.0069(17) -0.0033(17) -0.0146(19)
C12 0.041(3) 0.080(4) 0.041(3) 0.017(3) -0.017(2) -0.016(3)
C13 0.0189(17) 0.0215(18) 0.0225(18) 0.0058(14) -0.0057(14) -0.0071(14)
C14 0.029(2) 0.0250(19) 0.0257(19) 0.0013(15) -0.0024(16) -0.0129(16)
C15 0.037(2) 0.022(2) 0.038(2) -0.0010(16) 0.0011(18) -0.0159(18)
C16 0.039(3) 0.022(2) 0.075(4) 0.005(2) -0.011(2) -0.0074(19)
C17 0.0194(18) 0.0220(18) 0.0243(18) 0.0021(14) -0.0029(14) -0.0075(15)
C18 0.0241(19) 0.0205(19) 0.034(2) -0.0066(15) -0.0072(16) -0.0033(15)
C19 0.041(2) 0.0167(19) 0.053(3) 0.0036(18) -0.024(2) -0.0031(17)
C20 0.056(3) 0.041(3) 0.065(4) 0.021(3) -0.011(3) -0.011(2)
C21 0.0207(17) 0.0165(16) 0.0171(16) 0.0008(13) -0.0034(13) -0.0075(14)
C22 0.0286(19) 0.0191(17) 0.0266(19) -0.0016(14) -0.0076(16) -0.0104(15)
C23 0.045(3) 0.028(2) 0.032(2) -0.0019(17) -0.0022(19) -0.0183(19)
C24 0.051(3) 0.028(2) 0.039(2) -0.0015(18) -0.002(2) -0.023(2)
C25 0.0233(18) 0.0194(17) 0.0215(18) 0.0012(14) -0.0001(14) -0.0075(15)
C26 0.026(2) 0.0252(19) 0.028(2) 0.0055(16) 0.0025(16) -0.0043(16)
C27 0.022(2) 0.044(3) 0.055(3) 0.009(2) -0.003(2) -0.0058(19)
C28 0.039(3) 0.061(4) 0.082(4) -0.010(3) -0.027(3) -0.004(3)
C29 0.0218(18) 0.0209(18) 0.0250(19) 0.0019(14) -0.0029(15) -0.0090(15)
C30 0.0230(19) 0.026(2) 0.033(2) 0.0091(16) -0.0003(16) -0.0024(16)
C31 0.048(3) 0.022(2) 0.043(3) 0.0073(18) 0.000(2) -0.0029(19)
C32 0.075(4) 0.036(3) 0.046(3) -0.003(2) -0.007(3) -0.020(3)

loop_
_atom_type_symbol
_atom_type_description
_atom_type_scat_dispersion_real
_atom_type_scat_dispersion_imag
_atom_type_scat_source
C C 0.0033 0.0016 'International Tables Vol C Tables 4.2.6.8 and 6.1.1.4'
H H 0.0000 0.0000 'International Tables Vol C Tables 4.2.6.8 and 6.1.1.4'
N N 0.0061 0.0033 'International Tables Vol C Tables 4.2.6.8 and 6.1.1.4'
O O 0.0106 0.0060 'International Tables Vol C Tables 4.2.6.8 and 6.1.1.4'
Ag Ag -0.8971 1.1015 'International Tables Vol C Tables 4.2.6.8 and 6.1.1.4'

loop_
_geom_angle_atom_site_label_1
_geom_angle_atom_site_label_2
_geom_angle_atom_site_label_3
_geom_angle
_geom_angle_site_symmetry_1
_geom_angle_site_symmetry_3
N8 Ag1 N1 139.87(11) 2_676 .
N8 Ag1 N4 108.00(11) 2_676 .
N1 Ag1 N4 102.44(11) . .
N8 Ag1 N5 105.56(10) 2_676 2_676
N1 Ag1 N5 97.97(10) . 2_676
N4 Ag1 N5 93.39(10) . 2_676
N8 Ag1 Ag2 152.67(8) 2_676 .
N1 Ag1 Ag2 64.47(8) . .
N4 Ag1 Ag2 67.43(7) . .
N5 Ag1 Ag2 49.89(7) 2_676 .
N7 Ag2 N2 153.29(11) . .
N7 Ag2 N5 107.88(11) . 2_676
N2 Ag2 N5 98.40(10) . 2_676
N7 Ag2 Ag1 138.77(8) . .
N2 Ag2 Ag1 64.47(8) . .
N5 Ag2 Ag1 48.36(7) 2_676 .
N11 Ag3 N3 129.37(11) 2_765 .
N11 Ag3 N10 120.89(11) 2_765 .
N3 Ag3 N10 103.76(11) . .
N12 Ag4 N6 148.39(12) . 1_545
N12 Ag4 N9 112.56(11) . 2_766
N6 Ag4 N9 98.93(11) 1_545 2_766
C1 N1 N2 105.8(3) . .
C1 N1 Ag1 141.5(3) . .
N2 N1 Ag1 112.3(2) . .
C5 N2 N1 106.8(3) . .
C5 N2 Ag2 134.8(2) . .
N1 N2 Ag2 118.4(2) . .
C5 N3 C1 103.6(3) . .
C5 N3 Ag3 121.0(2) . .
C1 N3 Ag3 135.3(2) . .
C9 N4 N5 105.8(3) . .
C9 N4 Ag1 129.2(2) . .
N5 N4 Ag1 120.5(2) . .
C13 N5 N4 106.0(3) . .
C13 N5 Ag1 117.2(2) . 2_676
N4 N5 Ag1 118.8(2) . 2_676
C13 N5 Ag2 122.0(2) . 2_676
N4 N5 Ag2 110.3(2) . 2_676
Ag1 N5 Ag2 81.75(9) 2_676 2_676
C13 N6 C9 103.2(3) . .
C13 N6 Ag4 125.3(2) . 1_565
C9 N6 Ag4 131.4(2) . 1_565
C17 N7 N8 106.4(3) . .
C17 N7 Ag2 133.5(2) . .
N8 N7 Ag2 117.6(2) . .
C21 N8 N7 105.9(3) . .
C21 N8 Ag1 131.9(2) . 2_676
N7 N8 Ag1 120.0(2) . 2_676
C17 N9 C21 102.8(3) . .
C17 N9 Ag4 135.4(2) . 2_766
C21 N9 Ag4 120.1(2) . 2_766
C25 N10 N11 106.1(3) . .
C25 N10 Ag3 134.9(2) . .
N11 N10 Ag3 118.7(2) . .
C29 N11 N10 106.6(3) . .
C29 N11 Ag3 133.7(2) . 2_765
N10 N11 Ag3 117.5(2) . 2_765
C29 N12 C25 103.6(3) . .
C29 N12 Ag4 126.7(2) . .
C25 N12 Ag4 129.7(2) . .
N1 C1 N3 112.0(3) . .
N1 C1 C2 124.1(3) . .
N3 C1 C2 123.9(3) . .
C1 C2 C3 114.1(3) . .
C2 C3 C4 112.3(4) . .
N2 C5 N3 111.8(3) . .
N2 C5 C6 124.1(3) . .
N3 C5 C6 124.1(3) . .
C5 C6 C7 112.4(3) . .
C8 C7 C6 112.8(3) . .
N4 C9 N6 112.5(3) . .
N4 C9 C10 123.3(3) . .
N6 C9 C10 124.1(3) . .
C9 C10 C11 112.2(3) . .
C12 C11 C10 112.8(3) . .
N5 C13 N6 112.4(3) . .
N5 C13 C14 123.7(3) . .
N6 C13 C14 123.9(3) . .
C13 C14 C15 113.5(3) . .
C16 C15 C14 112.4(3) . .
N7 C17 N9 112.2(3) . .
N7 C17 C18 123.2(3) . .
N9 C17 C18 124.5(3) . .
C17 C18 C19 112.3(3) . .
C20 C19 C18 112.3(4) . .
N8 C21 N9 112.7(3) . .
N8 C21 C22 123.0(3) . .
N9 C21 C22 124.2(3) . .
C21 C22 C23 113.3(3) . .
C22 C23 C24 111.8(3) . .
N10 C25 N12 112.2(3) . .
N10 C25 C26 123.5(3) . .
N12 C25 C26 124.3(3) . .
C25 C26 C27 112.5(3) . .
C28 C27 C26 112.1(4) . .
N11 C29 N12 111.5(3) . .
N11 C29 C30 124.4(3) . .
N12 C29 C30 124.0(3) . .
C29 C30 C31 112.3(4) . .
C32 C31 C30 114.1(4) . .

loop_
_geom_bond_atom_site_label_1
_geom_bond_atom_site_label_2
_geom_bond_distance
_geom_bond_site_symmetry_2
Ag1 N8 2.185(3) 2_676
Ag1 N1 2.239(3) .
Ag1 N4 2.358(3) .
Ag1 N5 2.472(3) 2_676
Ag1 Ag2 3.2737(4) .
Ag2 N7 2.139(3) .
Ag2 N2 2.157(3) .
Ag2 N5 2.530(3) 2_676
Ag3 N11 2.172(3) 2_765
Ag3 N3 2.220(3) .
Ag3 N10 2.273(3) .
Ag4 N12 2.157(3) .
Ag4 N6 2.163(3) 1_545
Ag4 N9 2.374(3) 2_766
N1 C1 1.321(5) .
N1 N2 1.385(4) .
N2 C5 1.319(4) .
N3 C5 1.349(5) .
N3 C1 1.358(5) .
N4 C9 1.326(4) .
N4 N5 1.393(4) .
N5 C13 1.328(5) .
N5 Ag1 2.472(3) 2_676
N5 Ag2 2.530(3) 2_676
N6 C13 1.352(5) .
N6 C9 1.355(5) .
N6 Ag4 2.163(3) 1_565
N7 C17 1.324(5) .
N7 N8 1.386(4) .
N8 C21 1.319(4) .
N8 Ag1 2.185(3) 2_676
N9 C17 1.355(5) .
N9 C21 1.358(4) .
N9 Ag4 2.374(3) 2_766
N10 C25 1.320(4) .
N10 N11 1.384(4) .
N11 C29 1.326(5) .
N11 Ag3 2.172(3) 2_765
N12 C29 1.353(5) .
N12 C25 1.354(5) .
C1 C2 1.491(5) .
C2 C3 1.523(5) .
C3 C4 1.527(6) .
C5 C6 1.494(5) .
C6 C7 1.539(5) .
C7 C8 1.518(6) .
C9 C10 1.497(5) .
C10 C11 1.538(5) .
C11 C12 1.515(6) .
C13 C14 1.496(5) .
C14 C15 1.538(5) .
C15 C16 1.527(6) .
C17 C18 1.495(5) .
C18 C19 1.535(6) .
C19 C20 1.508(7) .
C21 C22 1.494(5) .
C22 C23 1.516(5) .
C23 C24 1.526(5) .
C25 C26 1.498(5) .
C26 C27 1.536(6) .
C27 C28 1.512(7) .
C29 C30 1.492(5) .
C30 C31 1.534(6) .
C31 C32 1.509(7) .
